data_1508802
loop_
_publ_author_name
'D\;abrowa, Kajetan'
'Pawlak, Marcin'
'Duszewski, Piotr'
'Jurczak, Janusz'

_publ_section_title
;
 &quot;Unclosed cryptands&quot;: a point of departure for developing
 potent neutral anion receptors.
;
_journal_issue 24
_journal_name_full 'Organic letters'
_journal_page_first 6298
_journal_page_last 6301
_journal_paper_doi 10.1021/ol303065k
_journal_volume 14
_journal_year 2012
_chemical_formula_sum 'C30 H33 N7 O10'
_chemical_formula_weight 651.63
_space_group_IT_number 14
_symmetry_cell_setting monoclinic
_symmetry_space_group_name_Hall '-P 2ybc'
_symmetry_space_group_name_H-M 'P 1 21/c 1'
_atom_sites_solution_hydrogens geom
_atom_sites_solution_primary direct
_atom_sites_solution_secondary difmap
_audit_creation_method SHELXL-97
_audit_update_record
;
2012-10-25 # Formatted by publCIF
;
_cell_angle_alpha 90.00
_cell_angle_beta 106.9310(10)
_cell_angle_gamma 90.00
_cell_formula_units_Z 4
_cell_length_a 9.39400(10)
_cell_length_b 15.3467(2)
_cell_length_c 21.3416(3)
_cell_measurement_reflns_used 60162
_cell_measurement_temperature 100(2)
_cell_measurement_theta_max 32.3226
_cell_measurement_theta_min 1.9909
_cell_volume 2943.39(7)
_computing_cell_refinement
;
CrysAlisPro, Agilent Technologies,
Version 1.171.35.15 (release 03-08-2011 CrysAlis171 .NET)
(compiled Aug  3 2011,13:03:54)
;
_computing_data_collection
;
CrysAlisPro, Agilent Technologies,
Version 1.171.35.15 (release 03-08-2011 CrysAlis171 .NET)
(compiled Aug  3 2011,13:03:54)
;
_computing_data_reduction
;
CrysAlisPro, Agilent Technologies,
Version 1.171.35.15 (release 03-08-2011 CrysAlis171 .NET)
(compiled Aug  3 2011,13:03:54)
;
_computing_molecular_graphics 'ortep, Wingx, Mercury'
_computing_publication_material SHELXTL-97
_computing_structure_refinement 'SHELXL-97 (Sheldrick, 1997)'
_computing_structure_solution 'SHELXS-97 (Sheldrick, 1990)'
_diffrn_ambient_temperature 100(2)
_diffrn_detector_area_resol_mean 8.4441
_diffrn_measured_fraction_theta_full 1.000
_diffrn_measured_fraction_theta_max 1.000
_diffrn_measurement_device_type 'Xcalibur, Opal'
_diffrn_measurement_method '\w scans'
_diffrn_radiation_monochromator graphite
_diffrn_radiation_source 'Enhance (Mo) X-ray Source'
_diffrn_radiation_type MoK\a
_diffrn_radiation_wavelength 0.71073
_diffrn_reflns_av_R_equivalents 0.0410
_diffrn_reflns_av_sigmaI/netI 0.0147
_diffrn_reflns_limit_h_max 13
_diffrn_reflns_limit_h_min -13
_diffrn_reflns_limit_k_max 21
_diffrn_reflns_limit_k_min -21
_diffrn_reflns_limit_l_max 30
_diffrn_reflns_limit_l_min -30
_diffrn_reflns_number 178894
_diffrn_reflns_theta_full 25.00
_diffrn_reflns_theta_max 30.51
_diffrn_reflns_theta_min 1.99
_exptl_absorpt_coefficient_mu 0.112
_exptl_absorpt_correction_T_max 0.9768
_exptl_absorpt_correction_T_min 0.9532
_exptl_absorpt_correction_type multi-scan
_exptl_absorpt_process_details
;
CrysAlisPro, Agilent Technologies,
Version 1.171.35.15 (release 03-08-2011 CrysAlis171 .NET)
(compiled Aug  3 2011,13:03:54)
Empirical absorption correction using spherical harmonics,
 implemented in SCALE3 ABSPACK scaling algorithm.
;
_exptl_crystal_colour yellow
_exptl_crystal_density_diffrn 1.470
_exptl_crystal_density_method 'not measured'
_exptl_crystal_description prismatic
_exptl_crystal_F_000 1368
_exptl_crystal_size_max 0.43
_exptl_crystal_size_mid 0.38
_exptl_crystal_size_min 0.21
_refine_diff_density_max 0.476
_refine_diff_density_min -0.365
_refine_diff_density_rms 0.077
_refine_ls_extinction_method none
_refine_ls_goodness_of_fit_ref 1.063
_refine_ls_hydrogen_treatment mixed
_refine_ls_matrix_type full
_refine_ls_number_parameters 452
_refine_ls_number_reflns 8994
_refine_ls_number_restraints 0
_refine_ls_restrained_S_all 1.063
_refine_ls_R_factor_all 0.0491
_refine_ls_R_factor_gt 0.0385
_refine_ls_shift/su_max 0.001
_refine_ls_shift/su_mean 0.000
_refine_ls_structure_factor_coef Fsqd
_refine_ls_weighting_details 'calc w=1/[\s^2^(Fo^2^)+(0.0820P)^2^+0.8309P] where P=(Fo^2^+2Fc^2^)/3'
_refine_ls_weighting_scheme calc
_refine_ls_wR_factor_gt 0.1182
_refine_ls_wR_factor_ref 0.1297
_reflns_number_gt 7482
_reflns_number_total 8994
_reflns_threshold_expression >2sigma(I)
_cod_data_source_file ol303065k_si_002.cif
_cod_data_source_block shelxl
_cod_original_cell_volume 2943.39(6)
_cod_original_sg_symbol_H-M P21/c
_cod_database_code 1508802
_publcif_info_exptl_table_max_cols 6

loop_
_symmetry_equiv_pos_as_xyz
'x, y, z'
'-x, y+1/2, -z+1/2'
'-x, -y, -z'
'x, -y-1/2, z-1/2'

loop_
_atom_site_label
_atom_site_type_symbol
_atom_site_fract_x
_atom_site_fract_y
_atom_site_fract_z
_atom_site_U_iso_or_equiv
_atom_site_adp_type
_atom_site_occupancy
_atom_site_symmetry_multiplicity
_atom_site_calc_flag
_atom_site_refinement_flags
O1 O 0.73593(10) 0.01107(7) 0.61441(5) 0.0288(2) Uani 1 1 d .
O1W O 0.54915(10) 0.31338(6) 0.32926(4) 0.02096(18) Uani 1 1 d .
H1WA H 0.470(3) 0.2945(15) 0.3299(10) 0.046(6) Uiso 1 1 d .
H1WB H 0.532(2) 0.3605(15) 0.3046(10) 0.043(5) Uiso 1 1 d .
O2 O 0.60296(11) 0.06495(7) 0.67261(5) 0.0302(2) Uani 1 1 d .
O3 O 0.29296(9) 0.23282(5) 0.34286(4) 0.01631(16) Uani 1 1 d .
O4 O 0.38530(9) 0.48226(5) 0.41895(4) 0.01490(15) Uani 1 1 d .
O5 O 0.72348(9) 0.60074(5) 0.46123(4) 0.01622(16) Uani 1 1 d .
O6 O 0.99387(10) 0.16017(6) 0.50784(4) 0.02100(18) Uani 1 1 d .
O7 O 0.52065(9) -0.01899(5) 0.21938(4) 0.01847(17) Uani 1 1 d .
O8 O -0.17792(9) 0.26505(6) 0.15040(4) 0.01986(17) Uani 1 1 d .
O9 O -0.01616(9) 0.29792(5) 0.32290(4) 0.01467(15) Uani 1 1 d .
N1 N 0.63295(11) 0.05613(7) 0.62052(5) 0.0200(2) Uani 1 1 d .
N2 N 0.24687(10) 0.32868(6) 0.41621(4) 0.01314(17) Uani 1 1 d .
H2 H 0.265(2) 0.3420(12) 0.4580(9) 0.030(4) Uiso 1 1 d .
N3 N 0.67065(10) 0.46230(6) 0.42422(5) 0.01473(17) Uani 1 1 d .
H3 H 0.602(2) 0.4263(12) 0.4054(9) 0.029(4) Uiso 1 1 d .
N4 N 0.80005(10) 0.23781(6) 0.44336(5) 0.01431(17) Uani 1 1 d .
H4 H 0.734(2) 0.2419(12) 0.4036(9) 0.033(5) Uiso 1 1 d .
N5 N 0.73639(10) 0.10414(6) 0.35514(4) 0.01273(17) Uani 1 1 d .
N6 N 0.47972(11) 0.11421(6) 0.25744(5) 0.01567(18) Uani 1 1 d .
H6 H 0.517(2) 0.1542(13) 0.2868(9) 0.034(5) Uiso 1 1 d .
N7 N 0.06113(11) 0.24710(6) 0.21388(5) 0.01435(17) Uani 1 1 d .
H7 H 0.1160(19) 0.2455(11) 0.2532(8) 0.021(4) Uiso 1 1 d .
C1 C 0.53998(12) 0.10250(7) 0.56274(5) 0.0157(2) Uani 1 1 d .
C2 C 0.41529(13) 0.14636(7) 0.56780(5) 0.0172(2) Uani 1 1 d .
H2A H 0.3872 0.1441 0.6071 0.021 Uiso 1 1 calc R
C3 C 0.33183(12) 0.19391(7) 0.51424(5) 0.0159(2) Uani 1 1 d .
H3A H 0.2465 0.2253 0.5168 0.019 Uiso 1 1 calc R
C4 C 0.37369(11) 0.19547(7) 0.45659(5) 0.01298(18) Uani 1 1 d .
C5 C 0.49495(12) 0.14614(7) 0.45170(5) 0.0162(2) Uani 1 1 d .
H5 H 0.5187 0.1442 0.4114 0.019 Uiso 1 1 calc R
C6 C 0.58095(13) 0.09993(7) 0.50529(6) 0.0177(2) Uani 1 1 d .
H6A H 0.6653 0.0675 0.5028 0.021 Uiso 1 1 calc R
C7 C 0.29794(11) 0.25275(7) 0.39989(5) 0.01277(18) Uani 1 1 d .
C8 C 0.17858(11) 0.39438(7) 0.37048(5) 0.01225(18) Uani 1 1 d .
C9 C 0.04138(11) 0.38025(7) 0.32351(5) 0.01273(18) Uani 1 1 d .
C10 C -0.02898(12) 0.44740(7) 0.28202(5) 0.0152(2) Uani 1 1 d .
H10 H -0.1208 0.4375 0.2494 0.018 Uiso 1 1 calc R
C11 C 0.03741(12) 0.52902(7) 0.28925(5) 0.0162(2) Uani 1 1 d .
H11 H -0.0116 0.5753 0.2618 0.019 Uiso 1 1 calc R
C12 C 0.17368(12) 0.54512(7) 0.33549(5) 0.01481(19) Uani 1 1 d .
H12 H 0.2162 0.6018 0.3403 0.018 Uiso 1 1 calc R
C13 C 0.24641(11) 0.47654(7) 0.37462(5) 0.01244(18) Uani 1 1 d .
C14 C 0.46812(12) 0.56110(7) 0.42191(5) 0.01502(19) Uani 1 1 d .
H14A H 0.4495 0.6001 0.4556 0.018 Uiso 1 1 calc R
H14B H 0.4350 0.5914 0.3791 0.018 Uiso 1 1 calc R
C15 C 0.63304(12) 0.54148(7) 0.43856(5) 0.01257(18) Uani 1 1 d .
C16 C 0.82396(12) 0.43557(7) 0.43222(6) 0.0168(2) Uani 1 1 d .
H16A H 0.8866 0.4880 0.4342 0.020 Uiso 1 1 calc R
H16B H 0.8281 0.4007 0.3938 0.020 Uiso 1 1 calc R
C17 C 0.88591(12) 0.38189(7) 0.49422(6) 0.0174(2) Uani 1 1 d .
H17A H 0.8865 0.4180 0.5327 0.021 Uiso 1 1 calc R
H17B H 0.9901 0.3656 0.4981 0.021 Uiso 1 1 calc R
C18 C 0.79594(12) 0.29942(7) 0.49486(5) 0.0156(2) Uani 1 1 d .
H18A H 0.8350 0.2705 0.5379 0.019 Uiso 1 1 calc R
H18B H 0.6912 0.3158 0.4897 0.019 Uiso 1 1 calc R
C19 C 0.89321(11) 0.16951(7) 0.45627(5) 0.01385(19) Uani 1 1 d .
C20 C 0.86362(12) 0.09953(7) 0.40447(5) 0.01319(19) Uani 1 1 d .
C21 C 0.96359(12) 0.03057(7) 0.41198(6) 0.0168(2) Uani 1 1 d .
H21 H 1.0527 0.0299 0.4473 0.020 Uiso 1 1 calc R
C22 C 0.93060(13) -0.03712(7) 0.36689(6) 0.0176(2) Uani 1 1 d .
H22 H 0.9971 -0.0848 0.3707 0.021 Uiso 1 1 calc R
C23 C 0.79863(12) -0.03385(7) 0.31616(5) 0.0156(2) Uani 1 1 d .
H23 H 0.7724 -0.0796 0.2849 0.019 Uiso 1 1 calc R
C24 C 0.70556(12) 0.03802(7) 0.31215(5) 0.01294(18) Uani 1 1 d .
C25 C 0.55989(12) 0.04172(7) 0.25855(5) 0.01329(19) Uani 1 1 d .
C26 C 0.32244(12) 0.12136(7) 0.22107(5) 0.01476(19) Uani 1 1 d .
H26A H 0.2620 0.1168 0.2520 0.018 Uiso 1 1 calc R
H26B H 0.2947 0.0723 0.1898 0.018 Uiso 1 1 calc R
C27 C 0.28657(12) 0.20731(7) 0.18355(5) 0.01523(19) Uani 1 1 d .
H27A H 0.3357 0.2557 0.2125 0.018 Uiso 1 1 calc R
H27B H 0.3273 0.2058 0.1457 0.018 Uiso 1 1 calc R
C28 C 0.11963(12) 0.22475(7) 0.15909(5) 0.0153(2) Uani 1 1 d .
H28A H 0.1001 0.2733 0.1272 0.018 Uiso 1 1 calc R
H28B H 0.0679 0.1723 0.1365 0.018 Uiso 1 1 calc R
C29 C -0.08398(12) 0.26326(7) 0.20450(5) 0.01402(19) Uani 1 1 d .
C30 C -0.13393(12) 0.27442(7) 0.26596(5) 0.0158(2) Uani 1 1 d .
H30A H -0.2119 0.3199 0.2577 0.019 Uiso 1 1 calc R
H30B H -0.1790 0.2191 0.2748 0.019 Uiso 1 1 calc R

loop_
_atom_site_aniso_label
_atom_site_aniso_U_11
_atom_site_aniso_U_22
_atom_site_aniso_U_33
_atom_site_aniso_U_23
_atom_site_aniso_U_13
_atom_site_aniso_U_12
O1 0.0193(4) 0.0296(5) 0.0332(5) 0.0064(4) 0.0010(4) 0.0072(4)
O1W 0.0202(4) 0.0179(4) 0.0228(4) 0.0036(3) 0.0031(3) -0.0005(3)
O2 0.0265(5) 0.0423(6) 0.0213(4) 0.0140(4) 0.0061(4) 0.0013(4)
O3 0.0198(4) 0.0174(4) 0.0112(3) -0.0021(3) 0.0037(3) 0.0013(3)
O4 0.0134(3) 0.0137(3) 0.0148(4) 0.0011(3) -0.0004(3) -0.0023(3)
O5 0.0181(4) 0.0155(4) 0.0153(4) -0.0046(3) 0.0052(3) -0.0049(3)
O6 0.0182(4) 0.0236(4) 0.0168(4) -0.0026(3) -0.0019(3) 0.0049(3)
O7 0.0209(4) 0.0168(4) 0.0163(4) -0.0050(3) 0.0033(3) 0.0003(3)
O8 0.0172(4) 0.0243(4) 0.0148(4) -0.0019(3) -0.0005(3) 0.0022(3)
O9 0.0156(4) 0.0149(3) 0.0129(3) -0.0015(3) 0.0032(3) -0.0036(3)
N1 0.0156(4) 0.0203(5) 0.0213(5) 0.0066(4) 0.0011(4) -0.0024(3)
N2 0.0166(4) 0.0120(4) 0.0101(4) -0.0007(3) 0.0027(3) 0.0001(3)
N3 0.0134(4) 0.0128(4) 0.0168(4) -0.0025(3) 0.0026(3) -0.0013(3)
N4 0.0150(4) 0.0137(4) 0.0123(4) -0.0018(3) 0.0009(3) 0.0018(3)
N5 0.0133(4) 0.0131(4) 0.0118(4) 0.0000(3) 0.0036(3) 0.0005(3)
N6 0.0140(4) 0.0147(4) 0.0158(4) -0.0041(3) 0.0003(3) 0.0014(3)
N7 0.0151(4) 0.0158(4) 0.0108(4) -0.0006(3) 0.0016(3) 0.0014(3)
C1 0.0147(5) 0.0142(4) 0.0159(5) 0.0029(4) 0.0009(4) -0.0014(4)
C2 0.0204(5) 0.0175(5) 0.0147(5) 0.0024(4) 0.0068(4) 0.0017(4)
C3 0.0172(5) 0.0161(5) 0.0157(5) 0.0021(4) 0.0066(4) 0.0030(4)
C4 0.0139(4) 0.0119(4) 0.0125(4) -0.0006(3) 0.0029(3) -0.0010(3)
C5 0.0173(5) 0.0164(5) 0.0159(5) 0.0002(4) 0.0064(4) 0.0011(4)
C6 0.0160(5) 0.0172(5) 0.0208(5) 0.0021(4) 0.0066(4) 0.0023(4)
C7 0.0126(4) 0.0131(4) 0.0118(4) -0.0002(3) 0.0023(3) -0.0013(3)
C8 0.0142(4) 0.0124(4) 0.0104(4) 0.0000(3) 0.0039(3) 0.0012(3)
C9 0.0135(4) 0.0130(4) 0.0123(4) -0.0019(3) 0.0047(3) -0.0007(3)
C10 0.0132(4) 0.0171(5) 0.0144(5) -0.0006(4) 0.0026(4) 0.0014(4)
C11 0.0153(5) 0.0149(5) 0.0174(5) 0.0011(4) 0.0033(4) 0.0035(4)
C12 0.0150(5) 0.0117(4) 0.0173(5) 0.0001(4) 0.0041(4) 0.0006(4)
C13 0.0114(4) 0.0139(4) 0.0116(4) -0.0012(3) 0.0027(3) 0.0003(3)
C14 0.0148(5) 0.0118(4) 0.0173(5) -0.0012(3) 0.0030(4) -0.0013(3)
C15 0.0156(5) 0.0130(4) 0.0090(4) 0.0000(3) 0.0034(3) -0.0011(3)
C16 0.0152(5) 0.0151(5) 0.0213(5) -0.0023(4) 0.0071(4) -0.0005(4)
C17 0.0134(5) 0.0172(5) 0.0190(5) -0.0053(4) 0.0007(4) 0.0002(4)
C18 0.0174(5) 0.0154(5) 0.0137(4) -0.0023(4) 0.0040(4) 0.0026(4)
C19 0.0131(4) 0.0147(4) 0.0133(4) -0.0008(3) 0.0031(4) 0.0004(3)
C20 0.0133(4) 0.0131(4) 0.0129(4) 0.0002(3) 0.0035(4) 0.0009(3)
C21 0.0156(5) 0.0166(5) 0.0175(5) 0.0005(4) 0.0036(4) 0.0037(4)
C22 0.0181(5) 0.0151(5) 0.0199(5) -0.0001(4) 0.0060(4) 0.0045(4)
C23 0.0172(5) 0.0135(4) 0.0169(5) -0.0016(4) 0.0062(4) 0.0014(4)
C24 0.0134(4) 0.0135(4) 0.0125(4) -0.0001(3) 0.0047(3) 0.0004(3)
C25 0.0145(4) 0.0138(4) 0.0122(4) 0.0000(3) 0.0048(4) -0.0002(3)
C26 0.0125(4) 0.0152(4) 0.0145(4) -0.0014(4) 0.0006(3) 0.0009(4)
C27 0.0163(5) 0.0160(5) 0.0134(4) -0.0001(4) 0.0045(4) 0.0010(4)
C28 0.0173(5) 0.0169(5) 0.0110(4) -0.0005(3) 0.0030(4) 0.0028(4)
C29 0.0153(5) 0.0107(4) 0.0151(5) -0.0008(3) 0.0030(4) -0.0010(3)
C30 0.0142(5) 0.0184(5) 0.0142(5) -0.0022(4) 0.0034(4) -0.0040(4)

loop_
_atom_type_symbol
_atom_type_description
_atom_type_scat_dispersion_real
_atom_type_scat_dispersion_imag
_atom_type_scat_source
C C 0.0033 0.0016 'International Tables Vol C Tables 4.2.6.8 and 6.1.1.4'
H H 0.0000 0.0000 'International Tables Vol C Tables 4.2.6.8 and 6.1.1.4'
N N 0.0061 0.0033 'International Tables Vol C Tables 4.2.6.8 and 6.1.1.4'
O O 0.0106 0.0060 'International Tables Vol C Tables 4.2.6.8 and 6.1.1.4'

loop_
_geom_angle_atom_site_label_1
_geom_angle_atom_site_label_2
_geom_angle_atom_site_label_3
_geom_angle
C13 O4 C14 118.69(8)
C9 O9 C30 116.42(8)
O1 N1 O2 123.56(11)
O1 N1 C1 118.56(10)
O2 N1 C1 117.88(10)
C7 N2 C8 124.16(9)
C15 N3 C16 123.44(9)
C19 N4 C18 120.70(9)
C24 N5 C20 117.46(9)
C25 N6 C26 123.27(9)
C29 N7 C28 121.55(9)
C2 C1 C6 122.81(10)
C2 C1 N1 118.70(10)
C6 C1 N1 118.49(10)
C1 C2 C3 118.65(10)
C2 C3 C4 119.82(10)
C5 C4 C3 120.10(10)
C5 C4 C7 117.64(9)
C3 C4 C7 122.17(9)
C6 C5 C4 120.47(10)
C5 C6 C1 117.96(10)
O3 C7 N2 123.55(10)
O3 C7 C4 121.37(9)
N2 C7 C4 114.91(9)
C9 C8 C13 119.37(9)
C9 C8 N2 121.31(9)
C13 C8 N2 119.24(9)
O9 C9 C10 124.19(9)
O9 C9 C8 115.28(9)
C10 C9 C8 120.52(10)
C11 C10 C9 118.83(10)
C10 C11 C12 121.99(10)
C11 C12 C13 118.70(10)
O4 C13 C12 124.50(9)
O4 C13 C8 115.06(9)
C12 C13 C8 120.43(9)
O4 C14 C15 110.38(8)
O5 C15 N3 124.24(10)
O5 C15 C14 118.84(9)
N3 C15 C14 116.80(9)
N3 C16 C17 111.60(9)
C16 C17 C18 112.60(9)
N4 C18 C17 113.27(9)
O6 C19 N4 123.98(10)
O6 C19 C20 120.10(10)
N4 C19 C20 115.85(9)
N5 C20 C21 123.07(10)
N5 C20 C19 117.93(9)
C21 C20 C19 118.86(9)
C22 C21 C20 118.81(10)
C21 C22 C23 118.79(10)
C22 C23 C24 118.53(10)
N5 C24 C23 123.34(10)
N5 C24 C25 117.25(9)
C23 C24 C25 119.38(9)
O7 C25 N6 124.02(10)
O7 C25 C24 120.77(10)
N6 C25 C24 115.21(9)
N6 C26 C27 112.21(9)
C28 C27 C26 112.24(9)
N7 C28 C27 110.73(9)
O8 C29 N7 124.26(10)
O8 C29 C30 119.16(10)
N7 C29 C30 116.47(9)
O9 C30 C29 113.76(9)

loop_
_geom_bond_atom_site_label_1
_geom_bond_atom_site_label_2
_geom_bond_distance
O1 N1 1.2265(14)
O2 N1 1.2314(15)
O3 C7 1.2427(13)
O4 C13 1.3733(12)
O4 C14 1.4299(13)
O5 C15 1.2424(13)
O6 C19 1.2329(13)
O7 C25 1.2341(13)
O8 C29 1.2326(13)
O9 C9 1.3729(12)
O9 C30 1.4309(12)
N1 C1 1.4705(14)
N2 C7 1.3442(13)
N2 C8 1.4199(13)
N3 C15 1.3259(14)
N3 C16 1.4589(14)
N4 C19 1.3417(13)
N4 C18 1.4589(14)
N5 C24 1.3419(13)
N5 C20 1.3450(13)
N6 C25 1.3399(14)
N6 C26 1.4593(13)
N7 C29 1.3420(14)
N7 C28 1.4700(14)
C1 C2 1.3822(16)
C1 C6 1.3884(16)
C2 C3 1.3899(15)
C3 C4 1.3968(15)
C4 C5 1.3967(15)
C4 C7 1.4972(14)
C5 C6 1.3877(15)
C8 C9 1.4002(14)
C8 C13 1.4038(14)
C9 C10 1.3934(15)
C10 C11 1.3878(15)
C11 C12 1.3920(15)
C12 C13 1.3928(14)
C14 C15 1.5154(15)
C16 C17 1.5232(16)
C17 C18 1.5240(16)
C19 C20 1.5078(14)
C20 C21 1.3928(14)
C21 C22 1.3885(16)
C22 C23 1.3892(15)
C23 C24 1.3945(14)
C24 C25 1.5076(14)
C26 C27 1.5288(15)
C27 C28 1.5254(15)
C29 C30 1.5260(15)

loop_
_geom_hbond_atom_site_label_D
_geom_hbond_atom_site_label_H
_geom_hbond_atom_site_label_A
_geom_hbond_distance_DH
_geom_hbond_distance_HA
_geom_hbond_distance_DA
_geom_hbond_angle_DHA
_geom_hbond_site_symmetry_A
O1W H1WA O3 0.80(2) 2.00(2) 2.7949(13) 170(2) .
O1W H1WB O7 0.88(2) 1.95(2) 2.7801(12) 157.8(19) 2_655
N2 H2 O5 0.881(18) 1.910(19) 2.7691(12) 164.4(17) 3_666
N3 H3 O1W 0.854(19) 2.328(19) 3.0473(13) 142.1(16) .
N4 H4 O1W 0.897(19) 2.264(19) 3.0801(13) 151.1(16) .
N6 H6 O1W 0.874(19) 2.59(2) 3.3963(13) 153.5(16) .
N7 H7 O3 0.848(17) 2.147(17) 2.9792(12) 167.0(16) .

loop_
_geom_torsion_atom_site_label_1
_geom_torsion_atom_site_label_2
_geom_torsion_atom_site_label_3
_geom_torsion_atom_site_label_4
_geom_torsion
O1 N1 C1 C2 173.75(11)
O2 N1 C1 C2 -6.40(16)
O1 N1 C1 C6 -5.93(16)
O2 N1 C1 C6 173.92(11)
C6 C1 C2 C3 -3.63(17)
N1 C1 C2 C3 176.70(10)
C1 C2 C3 C4 0.92(17)
C2 C3 C4 C5 2.99(16)
C2 C3 C4 C7 -173.47(10)
C3 C4 C5 C6 -4.39(16)
C7 C4 C5 C6 172.23(10)
C4 C5 C6 C1 1.78(17)
C2 C1 C6 C5 2.27(17)
N1 C1 C6 C5 -178.06(10)
C8 N2 C7 O3 1.35(17)
C8 N2 C7 C4 176.62(9)
C5 C4 C7 O3 30.87(15)
C3 C4 C7 O3 -152.58(11)
C5 C4 C7 N2 -144.52(10)
C3 C4 C7 N2 32.03(14)
C7 N2 C8 C9 65.97(14)
C7 N2 C8 C13 -117.28(12)
C30 O9 C9 C10 16.68(14)
C30 O9 C9 C8 -164.36(9)
C13 C8 C9 O9 179.75(9)
N2 C8 C9 O9 -3.51(14)
C13 C8 C9 C10 -1.25(15)
N2 C8 C9 C10 175.49(10)
O9 C9 C10 C11 177.23(10)
C8 C9 C10 C11 -1.67(16)
C9 C10 C11 C12 1.67(17)
C10 C11 C12 C13 1.31(17)
C14 O4 C13 C12 -5.68(15)
C14 O4 C13 C8 174.19(9)
C11 C12 C13 O4 175.57(10)
C11 C12 C13 C8 -4.30(16)
C9 C8 C13 O4 -175.59(9)
N2 C8 C13 O4 7.61(14)
C9 C8 C13 C12 4.29(15)
N2 C8 C13 C12 -172.51(10)
C13 O4 C14 C15 -146.15(9)
C16 N3 C15 O5 -1.25(17)
C16 N3 C15 C14 174.84(10)
O4 C14 C15 O5 -159.72(9)
O4 C14 C15 N3 23.97(13)
C15 N3 C16 C17 101.32(12)
N3 C16 C17 C18 59.32(12)
C19 N4 C18 C17 98.64(12)
C16 C17 C18 N4 64.24(12)
C18 N4 C19 O6 -10.57(17)
C18 N4 C19 C20 166.26(9)
C24 N5 C20 C21 0.84(16)
C24 N5 C20 C19 -174.91(9)
O6 C19 C20 N5 167.31(10)
N4 C19 C20 N5 -9.65(14)
O6 C19 C20 C21 -8.62(16)
N4 C19 C20 C21 174.41(10)
N5 C20 C21 C22 -0.48(17)
C19 C20 C21 C22 175.24(10)
C20 C21 C22 C23 -0.39(17)
C21 C22 C23 C24 0.84(17)
C20 N5 C24 C23 -0.35(16)
C20 N5 C24 C25 177.58(9)
C22 C23 C24 N5 -0.49(17)
C22 C23 C24 C25 -178.38(10)
C26 N6 C25 O7 15.78(17)
C26 N6 C25 C24 -164.09(10)
N5 C24 C25 O7 -176.15(10)
C23 C24 C25 O7 1.87(15)
N5 C24 C25 N6 3.72(14)
C23 C24 C25 N6 -178.26(10)
C25 N6 C26 C27 -135.83(11)
N6 C26 C27 C28 -166.40(9)
C29 N7 C28 C27 -178.47(9)
C26 C27 C28 N7 71.62(11)
C28 N7 C29 O8 -3.61(16)
C28 N7 C29 C30 172.56(9)
C9 O9 C30 C29 69.53(12)
O8 C29 C30 O9 -161.77(10)
N7 C29 C30 O9 21.86(13)

loop_
_publcif_info_datablock.id
_publcif_info_datablock.publ_exptl
_publcif_info_datablock.publ_geom
_publcif_info_datablock.structure
New_Global_Publ_Block ? ? ?
shelxl y y y
